data_4306894
loop_
_publ_author_name
'Luca Maretti'
'Marilena Ferbinteanu'
'Fanica Cimpoesu'
'Saiful S. M. Islam'
'Yasunori Ohba'
'Takashi Kajiwara'
'Masahiro Yamashita'
'Seigo Yamauchi'

_publ_contact_author_address
; Department of Chemistry, Graduate School of Science,
  Tohoku University, Sendai 980-8578, JAPAN
;
_publ_contact_author_email marilena@agnus.chem.tohoku.ac.jp
_publ_contact_author_fax 81-22-795-6547
_publ_contact_author_name 'Marilena Ferbinteanu'
_publ_contact_author_phone 81-22-795-6546
_publ_section_title
;
Spin Coupling in the Supramolecular Structure of a New
Tetra(Quinoline-TEMPO)Yttrium(III) Complex
;
_journal_name_full 'Inorganic Chemistry'
_journal_page_first 660
_journal_page_last 669
_journal_paper_doi 10.1021/ic0610841
_journal_volume 46
_journal_year 2007
_chemical_formula_sum 'C86 H107 K N11 O16.25 Y'
_chemical_formula_weight 1682.84
_chemical_name_systematic
; 
 ? 
;
_space_group_IT_number 2
_symmetry_cell_setting triclinic
_symmetry_space_group_name_Hall '-P 1'
_symmetry_space_group_name_H-M 'P -1'
_atom_sites_solution_hydrogens geom
_atom_sites_solution_primary direct
_atom_sites_solution_secondary difmap
_audit_creation_method SHELXL-97
_cell_angle_alpha 111.181(3)
_cell_angle_beta 106.205(4)
_cell_angle_gamma 92.444(3)
_cell_formula_units_Z 2
_cell_length_a 15.3236(16)
_cell_length_b 15.4411(17)
_cell_length_c 21.331(3)
_cell_measurement_temperature 200(2)
_cell_measurement_theta_max 27.56
_cell_measurement_theta_min 1.43
_cell_volume 4460.8(9)
_computing_cell_refinement 'Bruker SMART'
_computing_data_collection 'Bruker SMART'
_computing_data_reduction 'Bruker SHELXTL'
_computing_molecular_graphics 'Bruker SHELXTL'
_computing_publication_material 'Bruker SHELXTL'
_computing_structure_refinement 'SHELXL-97 (Sheldrick, 1997)'
_computing_structure_solution 'SHELXS-97 (Sheldrick, 1990)'
_diffrn_ambient_temperature 200(2)
_diffrn_measured_fraction_theta_full 0.986
_diffrn_measured_fraction_theta_max 0.986
_diffrn_measurement_device_type 'CCD area detector'
_diffrn_measurement_method 'phi and omega scans'
_diffrn_radiation_monochromator graphite
_diffrn_radiation_source 'fine-focus sealed tube'
_diffrn_radiation_type MoK\a
_diffrn_radiation_wavelength 0.71073
_diffrn_reflns_av_R_equivalents 0.0612
_diffrn_reflns_av_sigmaI/netI 0.1900
_diffrn_reflns_limit_h_max 19
_diffrn_reflns_limit_h_min -19
_diffrn_reflns_limit_k_max 20
_diffrn_reflns_limit_k_min -20
_diffrn_reflns_limit_l_max 27
_diffrn_reflns_limit_l_min -27
_diffrn_reflns_number 44485
_diffrn_reflns_theta_full 27.56
_diffrn_reflns_theta_max 27.56
_diffrn_reflns_theta_min 1.43
_exptl_absorpt_coefficient_mu 0.769
_exptl_absorpt_correction_T_max 0.92805
_exptl_absorpt_correction_T_min 0.74570
_exptl_crystal_colour colorless
_exptl_crystal_density_diffrn 1.253
_exptl_crystal_density_method 'not measured'
_exptl_crystal_description prism
_exptl_crystal_F_000 1776
_exptl_crystal_size_max 0.45
_exptl_crystal_size_mid 0.35
_exptl_crystal_size_min 0.3
_refine_diff_density_max 1.034
_refine_diff_density_min -0.734
_refine_diff_density_rms 0.082
_refine_ls_extinction_method none
_refine_ls_goodness_of_fit_ref 0.718
_refine_ls_hydrogen_treatment mixed
_refine_ls_matrix_type full
_refine_ls_number_parameters 1015
_refine_ls_number_reflns 20332
_refine_ls_number_restraints 0
_refine_ls_restrained_S_all 0.718
_refine_ls_R_factor_all 0.1297
_refine_ls_R_factor_gt 0.0575
_refine_ls_shift/su_max 26.360
_refine_ls_shift/su_mean 0.287
_refine_ls_structure_factor_coef Fsqd
_refine_ls_weighting_details 'calc w=1/[\s^2^(Fo^2^)+(0.1000P)^2^+0.0000P] where P=(Fo^2^+2Fc^2^)/3'
_refine_ls_weighting_scheme calc
_refine_ls_wR_factor_gt 0.1518
_refine_ls_wR_factor_ref 0.1724
_reflns_number_gt 8735
_reflns_number_total 20332
_reflns_threshold_expression >2sigma(I)
_cod_data_source_file ic0610841si20060615_094115.cif
_cod_data_source_block qt4yk
_cod_depositor_comments
;
The following automatic conversions were performed:
'_symmetry_cell_setting' value 'Triclinic' changed to 'triclinic'
according to '/home/saulius/struct/CIF-dictionaries/cif_core.dic'
dictionary named 'cif_core.dic' version 2.4.1 from 2010-06-29.

Automatic conversion script
Id: cif_fix_enum 1527 2010-12-29 10:47:43Z saulius 
;
_cod_original_cell_volume 4460.9(9)
_cod_database_code 4306894

loop_
_symmetry_equiv_pos_as_xyz
'x, y, z'
'-x, -y, -z'

loop_
_atom_site_label
_atom_site_type_symbol
_atom_site_fract_x
_atom_site_fract_y
_atom_site_fract_z
_atom_site_U_iso_or_equiv
_atom_site_adp_type
_atom_site_occupancy
_atom_site_symmetry_multiplicity
_atom_site_calc_flag
_atom_site_refinement_flags
_atom_site_disorder_assembly
_atom_site_disorder_group
Y Y 0.74352(3) 0.00447(3) 0.24918(2) 0.02529(12) Uani 1 1 d . . .
K K 0.19593(7) -0.43041(6) 0.23374(5) 0.0389(3) Uani 1 1 d . . .
O1 O 0.72101(18) 0.01867(19) 0.14565(14) 0.0336(7) Uani 1 1 d . . .
O2 O 0.59062(18) -0.06549(18) 0.17227(14) 0.0306(6) Uani 1 1 d . . .
O3 O 0.46313(19) -0.1385(2) 0.08433(14) 0.0380(7) Uani 1 1 d . . .
O4 O 0.2538(2) -0.2980(2) 0.19538(18) 0.0501(9) Uani 1 1 d . . .
N1 N 0.6538(2) -0.0204(2) -0.03626(17) 0.0331(8) Uani 1 1 d . . .
N2 N 0.3041(2) -0.2601(2) 0.17037(19) 0.0359(9) Uani 1 1 d . . .
C1 C 0.7832(3) 0.0824(3) 0.0607(2) 0.0421(12) Uani 1 1 d . . .
H1 H 0.7926 0.1000 0.0230 0.063 Uiso 1 1 calc R . .
H2 H 0.8360 0.0552 0.0794 0.063 Uiso 1 1 calc R . .
H3 H 0.7771 0.1384 0.0989 0.063 Uiso 1 1 calc R . .
C2 C 0.6975(3) 0.0116(3) 0.0315(2) 0.0293(9) Uani 1 1 d . . .
C3 C 0.5733(3) -0.0840(3) -0.0630(2) 0.0317(10) Uani 1 1 d . . .
C4 C 0.5315(3) -0.1181(3) -0.1361(2) 0.0409(11) Uani 1 1 d . . .
H4 H 0.5592 -0.0971 -0.1639 0.049 Uiso 1 1 calc R . .
C5 C 0.4512(3) -0.1813(3) -0.1688(2) 0.0481(13) Uani 1 1 d . . .
H5 H 0.4237 -0.2046 -0.2188 0.058 Uiso 1 1 calc R . .
C6 C 0.4114(3) -0.2102(3) -0.1281(2) 0.0440(12) Uani 1 1 d . . .
H6 H 0.3556 -0.2538 -0.1505 0.053 Uiso 1 1 calc R . .
C7 C 0.4503(3) -0.1778(3) -0.0556(2) 0.0387(11) Uani 1 1 d . . .
H7 H 0.4206 -0.1992 -0.0290 0.046 Uiso 1 1 calc R . .
C8 C 0.5337(3) -0.1129(3) -0.0197(2) 0.0275(9) Uani 1 1 d . . .
C9 C 0.5825(3) -0.0760(3) 0.0561(2) 0.0264(9) Uani 1 1 d . . .
C10 C 0.6677(3) -0.0155(3) 0.0817(2) 0.0284(9) Uani 1 1 d . . .
C11 C 0.5486(3) -0.0918(3) 0.1089(2) 0.0252(9) Uani 1 1 d . . .
C12 C 0.1663(3) -0.2202(3) 0.1036(3) 0.0586(15) Uani 1 1 d . . .
H8 H 0.1611 -0.2802 0.0645 0.088 Uiso 1 1 calc R . .
H9 H 0.1418 -0.1741 0.0845 0.088 Uiso 1 1 calc R . .
H10 H 0.1311 -0.2292 0.1333 0.088 Uiso 1 1 calc R . .
C13 C 0.2747(4) -0.0970(3) 0.2141(3) 0.0621(15) Uani 1 1 d . . .
H11 H 0.2510 -0.1154 0.2464 0.093 Uiso 1 1 calc R . .
H12 H 0.2384 -0.0524 0.2002 0.093 Uiso 1 1 calc R . .
H13 H 0.3392 -0.0673 0.2380 0.093 Uiso 1 1 calc R . .
C14 C 0.2674(3) -0.1843(3) 0.1481(3) 0.0407(11) Uani 1 1 d . . .
C15 C 0.3207(3) -0.1639(3) 0.1027(2) 0.0410(11) Uani 1 1 d . . .
H14 H 0.3004 -0.2155 0.0551 0.049 Uiso 1 1 calc R . .
H15 H 0.3059 -0.1050 0.0967 0.049 Uiso 1 1 calc R . .
C16 C 0.4234(3) -0.1544(3) 0.1342(2) 0.0343(10) Uani 1 1 d . . .
H16 H 0.4461 -0.1000 0.1811 0.041 Uiso 1 1 calc R . .
C17 C 0.4475(3) -0.2446(3) 0.1424(2) 0.0381(11) Uani 1 1 d . . .
H17 H 0.5152 -0.2380 0.1618 0.046 Uiso 1 1 calc R . .
H18 H 0.4273 -0.2966 0.0950 0.046 Uiso 1 1 calc R . .
C18 C 0.4039(3) -0.2701(3) 0.1903(2) 0.0350(10) Uani 1 1 d . . .
C19 C 0.4502(3) -0.2088(4) 0.2683(2) 0.0538(14) Uani 1 1 d . . .
H19 H 0.4589 -0.1426 0.2744 0.081 Uiso 1 1 calc R . .
H20 H 0.5102 -0.2269 0.2849 0.081 Uiso 1 1 calc R . .
H21 H 0.4114 -0.2173 0.2958 0.081 Uiso 1 1 calc R . .
C20 C 0.4085(3) -0.3737(3) 0.1780(3) 0.0577(15) Uani 1 1 d . . .
H22 H 0.3820 -0.3902 0.2098 0.087 Uiso 1 1 calc R . .
H23 H 0.4728 -0.3837 0.1876 0.087 Uiso 1 1 calc R . .
H24 H 0.3735 -0.4134 0.1287 0.087 Uiso 1 1 calc R . .
O5 O 0.7333(2) -0.08580(18) 0.30932(14) 0.0364(7) Uani 1 1 d . . .
O6 O 0.73759(19) -0.16324(18) 0.17650(14) 0.0339(7) Uani 1 1 d . . .
O7 O 0.7465(2) -0.31600(18) 0.13822(14) 0.0406(8) Uani 1 1 d . . .
O8 O 0.7717(2) -0.4314(2) -0.12866(15) 0.0501(9) Uani 1 1 d . . .
N3 N 0.6821(3) -0.2668(3) 0.36519(19) 0.0418(9) Uani 1 1 d . . .
N4 N 0.7672(2) -0.4000(2) -0.06533(18) 0.0337(8) Uani 1 1 d . . .
C21 C 0.7187(4) -0.0985(3) 0.4303(2) 0.0531(14) Uani 1 1 d . . .
H25 H 0.6738 -0.0577 0.4209 0.080 Uiso 1 1 calc R . .
H26 H 0.7811 -0.0646 0.4451 0.080 Uiso 1 1 calc R . .
H27 H 0.7109 -0.1169 0.4681 0.080 Uiso 1 1 calc R . .
C22 C 0.7035(3) -0.1849(3) 0.3642(2) 0.0358(10) Uani 1 1 d . . .
C23 C 0.6666(3) -0.3463(3) 0.3038(2) 0.0362(10) Uani 1 1 d . . .
C24 C 0.6387(3) -0.4324(3) 0.3065(3) 0.0486(13) Uani 1 1 d . . .
H28 H 0.6354 -0.4335 0.3501 0.058 Uiso 1 1 calc R . .
C25 C 0.6163(3) -0.5145(3) 0.2482(3) 0.0512(13) Uani 1 1 d . . .
H29 H 0.5963 -0.5719 0.2506 0.061 Uiso 1 1 calc R . .
C26 C 0.6232(3) -0.5129(3) 0.1855(3) 0.0431(12) Uani 1 1 d . . .
H30 H 0.6076 -0.5698 0.1446 0.052 Uiso 1 1 calc R . .
C27 C 0.6521(3) -0.4302(3) 0.1815(2) 0.0358(10) Uani 1 1 d . . .
H31 H 0.6562 -0.4312 0.1376 0.043 Uiso 1 1 calc R . .
C28 C 0.6762(3) -0.3432(3) 0.2411(2) 0.0309(10) Uani 1 1 d . . .
C29 C 0.7045(3) -0.2525(3) 0.2414(2) 0.0303(10) Uani 1 1 d . . .
C30 C 0.7139(3) -0.1708(3) 0.3027(2) 0.0292(9) Uani 1 1 d . . .
C31 C 0.7283(3) -0.2375(3) 0.1840(2) 0.0292(10) Uani 1 1 d . . .
C32 C 0.8679(3) -0.5092(3) -0.0391(2) 0.0524(14) Uani 1 1 d . . .
H32 H 0.8109 -0.5541 -0.0568 0.079 Uiso 1 1 calc R . .
H33 H 0.9126 -0.5205 -0.0010 0.079 Uiso 1 1 calc R . .
H34 H 0.8935 -0.5172 -0.0777 0.079 Uiso 1 1 calc R . .
C33 C 0.9315(3) -0.3377(3) 0.0050(3) 0.0603(15) Uani 1 1 d . . .
H35 H 0.9403 -0.3423 -0.0398 0.090 Uiso 1 1 calc R . .
H36 H 0.9862 -0.3518 0.0342 0.090 Uiso 1 1 calc R . .
H37 H 0.9217 -0.2738 0.0304 0.090 Uiso 1 1 calc R . .
C34 C 0.8471(3) -0.4085(3) -0.0103(2) 0.0360(10) Uani 1 1 d . . .
C35 C 0.8197(3) -0.3942(3) 0.0559(2) 0.0406(11) Uani 1 1 d . . .
H38 H 0.7782 -0.4514 0.0468 0.049 Uiso 1 1 calc R . .
H39 H 0.8757 -0.3874 0.0953 0.049 Uiso 1 1 calc R . .
C36 C 0.7720(3) -0.3098(3) 0.0792(2) 0.0347(10) Uani 1 1 d . . .
H40 H 0.8143 -0.2497 0.0943 0.042 Uiso 1 1 calc R . .
C37 C 0.6863(3) -0.3197(3) 0.0185(2) 0.0358(10) Uani 1 1 d . . .
H41 H 0.6435 -0.3766 0.0082 0.043 Uiso 1 1 calc R . .
H42 H 0.6549 -0.2647 0.0337 0.043 Uiso 1 1 calc R . .
C38 C 0.7057(3) -0.3270(3) -0.0486(2) 0.0350(10) Uani 1 1 d . . .
C39 C 0.7530(3) -0.2331(3) -0.0427(2) 0.0483(13) Uani 1 1 d . . .
H43 H 0.8054 -0.2069 0.0010 0.072 Uiso 1 1 calc R . .
H44 H 0.7090 -0.1888 -0.0417 0.072 Uiso 1 1 calc R . .
H45 H 0.7747 -0.2439 -0.0835 0.072 Uiso 1 1 calc R . .
C40 C 0.6160(3) -0.3608(3) -0.1105(2) 0.0521(13) Uani 1 1 d . . .
H46 H 0.6286 -0.3632 -0.1536 0.078 Uiso 1 1 calc R . .
H47 H 0.5725 -0.3171 -0.1001 0.078 Uiso 1 1 calc R . .
H48 H 0.5894 -0.4237 -0.1175 0.078 Uiso 1 1 calc R . .
O9 O 0.88391(19) -0.01327(19) 0.24264(14) 0.0343(7) Uani 1 1 d . . .
O10 O 0.8641(2) 0.08272(19) 0.36676(13) 0.0348(7) Uani 1 1 d . . .
O11 O 0.99464(19) 0.1319(2) 0.45760(14) 0.0366(7) Uani 1 1 d . . .
O12 O 0.8827(2) 0.2961(2) 0.68983(14) 0.0446(8) Uani 1 1 d . . .
N5 N 1.1106(2) 0.0449(2) 0.24664(18) 0.0356(9) Uani 1 1 d . . .
N6 N 0.9082(2) 0.2577(2) 0.63493(17) 0.0333(8) Uani 1 1 d . . .
C41 C 0.9815(3) -0.0630(3) 0.1512(2) 0.0473(12) Uani 1 1 d . . .
H49 H 1.0252 -0.0675 0.1246 0.071 Uiso 1 1 calc R . .
H50 H 0.9260 -0.0426 0.1284 0.071 Uiso 1 1 calc R . .
H51 H 0.9650 -0.1247 0.1517 0.071 Uiso 1 1 calc R . .
C42 C 1.0251(3) 0.0074(3) 0.2260(2) 0.0308(10) Uani 1 1 d . . .
C43 C 1.1501(3) 0.1081(3) 0.3159(2) 0.0321(10) Uani 1 1 d . . .
C44 C 1.2430(3) 0.1486(3) 0.3353(2) 0.0416(11) Uani 1 1 d . . .
H52 H 1.2738 0.1312 0.3007 0.050 Uiso 1 1 calc R . .
C45 C 1.2897(3) 0.2114(3) 0.4016(2) 0.0433(12) Uani 1 1 d . . .
H53 H 1.3521 0.2381 0.4134 0.052 Uiso 1 1 calc R . .
C46 C 1.2432(3) 0.2358(3) 0.4524(2) 0.0415(11) Uani 1 1 d . . .
H54 H 1.2750 0.2789 0.4994 0.050 Uiso 1 1 calc R . .
C47 C 1.1530(3) 0.1986(3) 0.4352(2) 0.0367(11) Uani 1 1 d . . .
H55 H 1.1235 0.2172 0.4706 0.044 Uiso 1 1 calc R . .
C48 C 1.1022(3) 0.1334(3) 0.3664(2) 0.0293(10) Uani 1 1 d . . .
C49 C 1.0065(3) 0.0908(3) 0.3422(2) 0.0279(9) Uani 1 1 d . . .
C50 C 0.9665(3) 0.0290(3) 0.2712(2) 0.0285(9) Uani 1 1 d . . .
C51 C 0.9484(3) 0.1016(3) 0.3874(2) 0.0297(10) Uani 1 1 d . . .
C52 C 1.0285(3) 0.1986(3) 0.7042(2) 0.0462(12) Uani 1 1 d . . .
H56 H 1.0713 0.2544 0.7141 0.069 Uiso 1 1 calc R . .
H57 H 1.0623 0.1458 0.7031 0.069 Uiso 1 1 calc R . .
H58 H 0.9993 0.2119 0.7414 0.069 Uiso 1 1 calc R . .
C53 C 0.8830(3) 0.0916(3) 0.6189(2) 0.0477(12) Uani 1 1 d . . .
H59 H 0.8524 0.1104 0.6554 0.072 Uiso 1 1 calc R . .
H60 H 0.9132 0.0374 0.6205 0.072 Uiso 1 1 calc R . .
H61 H 0.8372 0.0744 0.5721 0.072 Uiso 1 1 calc R . .
C54 C 0.9546(3) 0.1731(3) 0.6324(2) 0.0367(11) Uani 1 1 d . . .
C55 C 1.0019(3) 0.1519(3) 0.5752(2) 0.0385(11) Uani 1 1 d . . .
H62 H 1.0572 0.2001 0.5926 0.046 Uiso 1 1 calc R . .
H63 H 1.0226 0.0900 0.5670 0.046 Uiso 1 1 calc R . .
C56 C 0.9395(3) 0.1505(3) 0.5051(2) 0.0332(10) Uani 1 1 d . . .
H64 H 0.8844 0.1004 0.4852 0.040 Uiso 1 1 calc R . .
C57 C 0.9107(3) 0.2461(3) 0.5173(2) 0.0383(11) Uani 1 1 d . . .
H65 H 0.8720 0.2460 0.4715 0.046 Uiso 1 1 calc R . .
H66 H 0.9663 0.2939 0.5349 0.046 Uiso 1 1 calc R . .
C58 C 0.8574(3) 0.2736(3) 0.5700(2) 0.0376(11) Uani 1 1 d . . .
C59 C 0.8532(4) 0.3797(3) 0.5938(2) 0.0533(14) Uani 1 1 d . . .
H67 H 0.8135 0.3965 0.6238 0.080 Uiso 1 1 calc R . .
H68 H 0.8282 0.3947 0.5520 0.080 Uiso 1 1 calc R . .
H69 H 0.9153 0.4154 0.6206 0.080 Uiso 1 1 calc R . .
C60 C 0.7597(3) 0.2185(3) 0.5393(2) 0.0506(13) Uani 1 1 d . . .
H70 H 0.7606 0.1528 0.5107 0.076 Uiso 1 1 calc R . .
H71 H 0.7200 0.2461 0.5094 0.076 Uiso 1 1 calc R . .
H72 H 0.7360 0.2212 0.5780 0.076 Uiso 1 1 calc R . .
O13 O 0.65444(18) 0.09055(18) 0.30575(14) 0.0334(7) Uani 1 1 d . . .
O14 O 0.78701(18) 0.17106(18) 0.27698(14) 0.0317(7) Uani 1 1 d . . .
O15 O 0.8016(2) 0.32663(18) 0.31119(16) 0.0424(8) Uani 1 1 d . . .
O16 O 1.0674(2) 0.4403(2) 0.21928(19) 0.0584(10) Uani 1 1 d . . .
N7 N 0.5627(2) 0.2673(3) 0.41505(18) 0.0418(9) Uani 1 1 d . . .
H73 H 0.5157 0.2712 0.4315 0.050 Uiso 1 1 calc R . .
N8 N 1.0055(3) 0.4108(2) 0.2399(2) 0.0418(9) Uani 1 1 d . . .
C61 C 0.5080(3) 0.0996(3) 0.3551(3) 0.0530(13) Uani 1 1 d . . .
H74 H 0.5393 0.0590 0.3772 0.079 Uiso 1 1 calc R . .
H75 H 0.4856 0.0656 0.3035 0.079 Uiso 1 1 calc R . .
H76 H 0.4558 0.1176 0.3723 0.079 Uiso 1 1 calc R . .
C62 C 0.5742(3) 0.1865(3) 0.3739(2) 0.0353(10) Uani 1 1 d . . .
C63 C 0.6230(3) 0.3468(3) 0.4332(2) 0.0388(11) Uani 1 1 d . . .
C64 C 0.6101(4) 0.4300(3) 0.4828(2) 0.0546(14) Uani 1 1 d . . .
H77 H 0.5606 0.4290 0.5013 0.066 Uiso 1 1 calc R . .
C65 C 0.6686(4) 0.5133(3) 0.5049(3) 0.0606(15) Uani 1 1 d . . .
H78 H 0.6598 0.5695 0.5386 0.073 Uiso 1 1 calc R . .
C66 C 0.7406(4) 0.5137(3) 0.4770(3) 0.0562(14) Uani 1 1 d . . .
H79 H 0.7806 0.5710 0.4918 0.067 Uiso 1 1 calc R . .
C67 C 0.7550(3) 0.4330(3) 0.4284(2) 0.0451(12) Uani 1 1 d . . .
H80 H 0.8054 0.4351 0.4109 0.054 Uiso 1 1 calc R . .
C68 C 0.6950(3) 0.3461(3) 0.4040(2) 0.0334(10) Uani 1 1 d . . .
C69 C 0.7065(3) 0.2569(3) 0.3553(2) 0.0297(9) Uani 1 1 d . . .
C70 C 0.6491(3) 0.1748(3) 0.3437(2) 0.0283(9) Uani 1 1 d . . .
C71 C 0.7682(3) 0.2453(3) 0.3121(2) 0.0289(9) Uani 1 1 d . . .
C72 C 0.9176(3) 0.5326(3) 0.2196(3) 0.0563(14) Uani 1 1 d . . .
H81 H 0.9490 0.5733 0.2694 0.084 Uiso 1 1 calc R . .
H82 H 0.8558 0.5480 0.2046 0.084 Uiso 1 1 calc R . .
H83 H 0.9529 0.5425 0.1902 0.084 Uiso 1 1 calc R . .
C73 C 0.8698(4) 0.3652(4) 0.1323(2) 0.0640(16) Uani 1 1 d . . .
H84 H 0.9122 0.3735 0.1072 0.096 Uiso 1 1 calc R . .
H85 H 0.8103 0.3817 0.1121 0.096 Uiso 1 1 calc R . .
H86 H 0.8611 0.2995 0.1271 0.096 Uiso 1 1 calc R . .
C74 C 0.9101(3) 0.4294(3) 0.2113(2) 0.0425(12) Uani 1 1 d . . .
C75 C 0.8517(3) 0.4135(3) 0.2541(3) 0.0431(12) Uani 1 1 d . . .
H87 H 0.8695 0.4675 0.3004 0.052 Uiso 1 1 calc R . .
H88 H 0.7864 0.4124 0.2290 0.052 Uiso 1 1 calc R . .
C76 C 0.8598(3) 0.3237(3) 0.2672(2) 0.0366(11) Uani 1 1 d . . .
H89 H 0.8374 0.2673 0.2216 0.044 Uiso 1 1 calc R . .
C77 C 0.9582(3) 0.3252(3) 0.3063(2) 0.0419(12) Uani 1 1 d . . .
H90 H 0.9629 0.2666 0.3151 0.050 Uiso 1 1 calc R . .
H91 H 0.9765 0.3787 0.3530 0.050 Uiso 1 1 calc R . .
C78 C 1.0246(3) 0.3341(3) 0.2675(3) 0.0430(12) Uani 1 1 d . . .
C79 C 1.0178(3) 0.2414(3) 0.2037(3) 0.0575(14) Uani 1 1 d . . .
H92 H 0.9533 0.2190 0.1741 0.086 Uiso 1 1 calc R . .
H93 H 1.0414 0.1936 0.2212 0.086 Uiso 1 1 calc R . .
H94 H 1.0543 0.2530 0.1757 0.086 Uiso 1 1 calc R . .
C80 C 1.1231(3) 0.3610(3) 0.3180(3) 0.0612(15) Uani 1 1 d . . .
H95 H 1.1659 0.3636 0.2918 0.092 Uiso 1 1 calc R . .
H96 H 1.1367 0.3140 0.3387 0.092 Uiso 1 1 calc R . .
H97 H 1.1300 0.4229 0.3558 0.092 Uiso 1 1 calc R . .
N9 N 0.3613(6) -0.3921(6) 0.3404(5) 0.167(3) Uiso 1 1 d . . .
C81 C 0.4227(7) -0.3250(7) 0.3864(5) 0.134(3) Uiso 1 1 d . . .
C82 C 0.5019(6) -0.2472(6) 0.4432(5) 0.146(3) Uiso 1 1 d . . .
H98 H 0.5130 -0.2530 0.4889 0.219 Uiso 1 1 calc R . .
H99 H 0.4850 -0.1854 0.4472 0.219 Uiso 1 1 calc R . .
H100 H 0.5579 -0.2539 0.4294 0.219 Uiso 1 1 calc R . .
N10 N 1.0132(5) -0.8713(5) 0.0275(3) 0.125(2) Uiso 1 1 d . . .
C83 C 1.0744(5) -0.9020(5) 0.0579(4) 0.099(2) Uiso 1 1 d . . .
C84 C 1.1511(4) -0.9294(4) 0.0998(3) 0.093(2) Uiso 1 1 d . . .
H101 H 1.1747 -0.8803 0.1477 0.140 Uiso 1 1 calc R . .
H102 H 1.2000 -0.9378 0.0777 0.140 Uiso 1 1 calc R . .
H103 H 1.1306 -0.9887 0.1024 0.140 Uiso 1 1 calc R . .
C86 C 0.3270(9) 0.2420(9) 0.2371(7) 0.243(6) Uiso 1 1 d . . .
H104 H 0.2945 0.2540 0.1952 0.365 Uiso 1 1 calc R . .
H105 H 0.2827 0.2289 0.2592 0.365 Uiso 1 1 calc R . .
H106 H 0.3584 0.1876 0.2229 0.365 Uiso 1 1 calc R . .
C85 C 0.3916(10) 0.3208(12) 0.2853(8) 0.224(6) Uiso 1 1 d . . .
N12 N 0.4149(8) 0.4122(9) 0.3167(6) 0.244(5) Uiso 1 1 d . . .
O17 O 0.5000 0.0000 0.5000 0.164(7) Uiso 0.50 2 d SP . .

loop_
_atom_site_aniso_label
_atom_site_aniso_U_11
_atom_site_aniso_U_22
_atom_site_aniso_U_33
_atom_site_aniso_U_23
_atom_site_aniso_U_13
_atom_site_aniso_U_12
Y 0.0262(2) 0.0231(2) 0.0249(2) 0.00781(16) 0.00748(17) 0.00506(16)
K 0.0436(6) 0.0349(5) 0.0408(6) 0.0103(5) 0.0233(5) 0.0051(4)
O1 0.0313(17) 0.0355(17) 0.0287(16) 0.0137(14) 0.0011(13) -0.0032(13)
O2 0.0251(16) 0.0340(16) 0.0311(16) 0.0116(14) 0.0082(13) 0.0027(12)
O3 0.0293(18) 0.0455(18) 0.0371(17) 0.0194(15) 0.0046(14) -0.0046(14)
O4 0.0369(19) 0.054(2) 0.078(2) 0.0367(19) 0.0299(18) 0.0100(16)
N1 0.040(2) 0.034(2) 0.030(2) 0.0154(17) 0.0140(17) 0.0135(17)
N2 0.025(2) 0.034(2) 0.058(2) 0.0244(19) 0.0170(18) 0.0078(16)
C1 0.044(3) 0.041(3) 0.038(3) 0.014(2) 0.009(2) -0.005(2)
C2 0.032(2) 0.026(2) 0.034(2) 0.014(2) 0.013(2) 0.0117(18)
C3 0.034(3) 0.028(2) 0.031(2) 0.011(2) 0.007(2) 0.012(2)
C4 0.043(3) 0.044(3) 0.035(3) 0.018(2) 0.008(2) 0.015(2)
C5 0.051(3) 0.054(3) 0.029(3) 0.012(2) 0.000(2) 0.018(3)
C6 0.030(3) 0.045(3) 0.040(3) 0.007(2) -0.003(2) 0.010(2)
C7 0.032(3) 0.041(3) 0.041(3) 0.015(2) 0.009(2) 0.011(2)
C8 0.027(2) 0.024(2) 0.029(2) 0.0075(18) 0.0071(19) 0.0116(18)
C9 0.023(2) 0.022(2) 0.033(2) 0.0123(18) 0.0051(18) 0.0086(17)
C10 0.028(2) 0.025(2) 0.033(2) 0.0131(19) 0.008(2) 0.0102(18)
C11 0.022(2) 0.021(2) 0.032(2) 0.0120(19) 0.0056(19) 0.0077(17)
C12 0.029(3) 0.059(3) 0.093(4) 0.039(3) 0.013(3) 0.012(2)
C13 0.051(4) 0.043(3) 0.091(4) 0.017(3) 0.031(3) 0.016(3)
C14 0.027(3) 0.031(2) 0.064(3) 0.020(2) 0.010(2) 0.006(2)
C15 0.026(3) 0.039(3) 0.055(3) 0.023(2) 0.004(2) 0.006(2)
C16 0.027(3) 0.035(2) 0.040(3) 0.017(2) 0.007(2) 0.0007(19)
C17 0.025(2) 0.039(3) 0.052(3) 0.019(2) 0.012(2) 0.008(2)
C18 0.025(2) 0.038(3) 0.049(3) 0.024(2) 0.012(2) 0.0060(19)
C19 0.045(3) 0.072(4) 0.050(3) 0.034(3) 0.012(3) 0.005(3)
C20 0.040(3) 0.059(3) 0.099(4) 0.052(3) 0.028(3) 0.023(3)
O5 0.053(2) 0.0272(16) 0.0295(16) 0.0104(13) 0.0142(14) 0.0062(14)
O6 0.0432(19) 0.0227(15) 0.0355(16) 0.0095(13) 0.0141(14) 0.0090(13)
O7 0.065(2) 0.0263(16) 0.0365(17) 0.0110(14) 0.0256(16) 0.0147(15)
O8 0.061(2) 0.054(2) 0.0335(18) 0.0089(16) 0.0212(16) 0.0259(17)
N3 0.049(3) 0.039(2) 0.043(2) 0.022(2) 0.0132(19) 0.0061(18)
N4 0.035(2) 0.0295(19) 0.034(2) 0.0070(17) 0.0122(17) 0.0121(16)
C21 0.082(4) 0.047(3) 0.032(3) 0.015(2) 0.021(3) 0.004(3)
C22 0.040(3) 0.034(3) 0.033(2) 0.016(2) 0.008(2) 0.007(2)
C23 0.036(3) 0.033(3) 0.039(3) 0.016(2) 0.008(2) 0.007(2)
C24 0.059(3) 0.041(3) 0.059(3) 0.032(3) 0.023(3) 0.012(2)
C25 0.056(3) 0.032(3) 0.074(4) 0.026(3) 0.026(3) 0.009(2)
C26 0.042(3) 0.023(2) 0.060(3) 0.009(2) 0.019(2) 0.005(2)
C27 0.028(3) 0.032(2) 0.042(3) 0.010(2) 0.010(2) 0.0108(19)
C28 0.022(2) 0.026(2) 0.043(3) 0.014(2) 0.0064(19) 0.0073(18)
C29 0.026(2) 0.032(2) 0.032(2) 0.013(2) 0.0051(19) 0.0091(19)
C30 0.026(2) 0.029(2) 0.032(2) 0.014(2) 0.0054(18) 0.0077(18)
C31 0.027(2) 0.025(2) 0.027(2) 0.0047(19) 0.0020(18) 0.0065(18)
C32 0.050(3) 0.041(3) 0.053(3) 0.004(2) 0.012(3) 0.026(2)
C33 0.038(3) 0.060(3) 0.068(4) 0.007(3) 0.016(3) 0.010(3)
C34 0.030(3) 0.033(2) 0.039(3) 0.008(2) 0.008(2) 0.012(2)
C35 0.041(3) 0.036(3) 0.042(3) 0.012(2) 0.011(2) 0.016(2)
C36 0.042(3) 0.027(2) 0.035(2) 0.009(2) 0.015(2) 0.012(2)
C37 0.036(3) 0.031(2) 0.043(3) 0.011(2) 0.017(2) 0.014(2)
C38 0.038(3) 0.031(2) 0.037(2) 0.011(2) 0.015(2) 0.016(2)
C39 0.063(4) 0.039(3) 0.055(3) 0.024(2) 0.027(3) 0.021(2)
C40 0.049(3) 0.052(3) 0.045(3) 0.014(3) 0.002(2) 0.026(3)
O9 0.0257(17) 0.0340(16) 0.0321(16) 0.0019(13) 0.0070(13) 0.0054(13)
O10 0.0332(18) 0.0402(17) 0.0271(15) 0.0101(14) 0.0076(13) 0.0077(14)
O11 0.0339(18) 0.0462(18) 0.0247(15) 0.0088(14) 0.0072(13) 0.0127(14)
O12 0.061(2) 0.0485(19) 0.0283(16) 0.0138(15) 0.0194(16) 0.0260(16)
N5 0.031(2) 0.035(2) 0.037(2) 0.0100(18) 0.0087(17) 0.0084(17)
N6 0.042(2) 0.0298(19) 0.0272(19) 0.0111(16) 0.0078(17) 0.0137(17)
C41 0.037(3) 0.054(3) 0.037(3) 0.001(2) 0.013(2) 0.007(2)
C42 0.030(3) 0.030(2) 0.029(2) 0.0094(19) 0.0063(19) 0.0092(19)
C43 0.029(3) 0.027(2) 0.039(3) 0.015(2) 0.007(2) 0.0081(19)
C44 0.037(3) 0.038(3) 0.051(3) 0.017(2) 0.016(2) 0.011(2)
C45 0.032(3) 0.035(3) 0.053(3) 0.015(2) 0.002(2) 0.004(2)
C46 0.039(3) 0.030(2) 0.042(3) 0.009(2) -0.002(2) 0.003(2)
C47 0.040(3) 0.032(2) 0.032(2) 0.010(2) 0.005(2) 0.009(2)
C48 0.031(2) 0.025(2) 0.031(2) 0.0122(19) 0.0049(19) 0.0100(18)
C49 0.027(2) 0.023(2) 0.033(2) 0.0110(19) 0.0078(19) 0.0102(18)
C50 0.028(2) 0.025(2) 0.032(2) 0.0115(19) 0.0070(19) 0.0098(18)
C51 0.037(3) 0.022(2) 0.030(2) 0.0099(19) 0.010(2) 0.0100(19)
C52 0.055(3) 0.053(3) 0.032(2) 0.022(2) 0.008(2) 0.022(2)
C53 0.062(3) 0.040(3) 0.044(3) 0.021(2) 0.013(3) 0.017(2)
C54 0.048(3) 0.031(2) 0.030(2) 0.012(2) 0.009(2) 0.019(2)
C55 0.044(3) 0.037(3) 0.034(2) 0.014(2) 0.010(2) 0.018(2)
C56 0.039(3) 0.033(2) 0.025(2) 0.0087(19) 0.009(2) 0.010(2)
C57 0.052(3) 0.034(2) 0.031(2) 0.016(2) 0.011(2) 0.017(2)
C58 0.051(3) 0.032(2) 0.028(2) 0.013(2) 0.006(2) 0.020(2)
C59 0.082(4) 0.040(3) 0.042(3) 0.020(2) 0.016(3) 0.030(3)
C60 0.044(3) 0.062(3) 0.042(3) 0.021(3) 0.006(2) 0.023(3)
O13 0.0363(18) 0.0252(16) 0.0369(16) 0.0068(13) 0.0158(14) 0.0050(13)
O14 0.0350(18) 0.0262(15) 0.0340(16) 0.0085(13) 0.0148(14) 0.0080(13)
O15 0.058(2) 0.0244(16) 0.055(2) 0.0158(15) 0.0313(17) 0.0078(14)
O16 0.047(2) 0.051(2) 0.097(3) 0.043(2) 0.034(2) 0.0071(17)
N7 0.040(2) 0.048(2) 0.042(2) 0.016(2) 0.0206(19) 0.0193(19)
N8 0.039(2) 0.031(2) 0.057(2) 0.0199(19) 0.012(2) 0.0050(17)
C61 0.043(3) 0.054(3) 0.060(3) 0.011(3) 0.029(3) 0.002(2)
C62 0.030(3) 0.035(3) 0.035(2) 0.008(2) 0.009(2) 0.010(2)
C63 0.045(3) 0.029(2) 0.039(3) 0.011(2) 0.009(2) 0.017(2)
C64 0.070(4) 0.048(3) 0.044(3) 0.010(3) 0.024(3) 0.029(3)
C65 0.096(5) 0.032(3) 0.051(3) 0.011(3) 0.024(3) 0.025(3)
C66 0.087(4) 0.031(3) 0.046(3) 0.012(2) 0.019(3) 0.010(3)
C67 0.069(4) 0.031(3) 0.036(3) 0.012(2) 0.017(2) 0.013(2)
C68 0.047(3) 0.024(2) 0.026(2) 0.0105(19) 0.005(2) 0.014(2)
C69 0.032(2) 0.029(2) 0.026(2) 0.0108(19) 0.0053(19) 0.0096(19)
C70 0.027(2) 0.031(2) 0.024(2) 0.0117(19) 0.0030(18) 0.0058(18)
C71 0.027(2) 0.029(2) 0.028(2) 0.013(2) 0.0014(19) 0.0016(19)
C72 0.048(3) 0.051(3) 0.083(4) 0.048(3) 0.012(3) 0.004(2)
C73 0.064(4) 0.074(4) 0.051(3) 0.032(3) 0.007(3) -0.006(3)
C74 0.034(3) 0.039(3) 0.055(3) 0.026(2) 0.005(2) 0.001(2)
C75 0.037(3) 0.035(3) 0.060(3) 0.023(2) 0.011(2) 0.008(2)
C76 0.041(3) 0.026(2) 0.047(3) 0.017(2) 0.017(2) 0.006(2)
C77 0.045(3) 0.030(2) 0.051(3) 0.021(2) 0.008(2) 0.006(2)
C78 0.040(3) 0.028(2) 0.059(3) 0.020(2) 0.010(2) 0.004(2)
C79 0.055(4) 0.039(3) 0.082(4) 0.019(3) 0.032(3) 0.011(2)
C80 0.037(3) 0.045(3) 0.095(4) 0.031(3) 0.006(3) 0.008(2)

loop_
_atom_type_symbol
_atom_type_description
_atom_type_scat_dispersion_real
_atom_type_scat_dispersion_imag
_atom_type_scat_source
C C 0.0033 0.0016 'International Tables Vol C Tables 4.2.6.8 and 6.1.1.4'
H H 0.0000 0.0000 'International Tables Vol C Tables 4.2.6.8 and 6.1.1.4'
N N 0.0061 0.0033 'International Tables Vol C Tables 4.2.6.8 and 6.1.1.4'
O O 0.0106 0.0060 'International Tables Vol C Tables 4.2.6.8 and 6.1.1.4'
K K 0.2009 0.2494 'International Tables Vol C Tables 4.2.6.8 and 6.1.1.4'
Y Y -2.7962 3.5667 'International Tables Vol C Tables 4.2.6.8 and 6.1.1.4'

loop_
_geom_angle_atom_site_label_1
_geom_angle_atom_site_label_2
_geom_angle_atom_site_label_3
_geom_angle
_geom_angle_site_symmetry_1
_geom_angle_site_symmetry_3
_geom_angle_publ_flag
O9 Y O1 83.18(10) . . ?
O9 Y O5 98.44(10) . . ?
O1 Y O5 149.36(10) . . ?
O9 Y O13 147.88(10) . . ?
O1 Y O13 109.08(10) . . ?
O5 Y O13 85.76(10) . . ?
O9 Y O2 135.35(9) . . ?
O1 Y O2 69.49(9) . . ?
O5 Y O2 89.33(10) . . ?
O13 Y O2 76.19(9) . . ?
O9 Y O14 87.06(9) . . ?
O1 Y O14 73.66(9) . . ?
O5 Y O14 136.89(9) . . ?
O13 Y O14 69.25(9) . . ?
O2 Y O14 116.25(9) . . ?
O9 Y O6 72.92(9) . . ?
O1 Y O6 82.70(9) . . ?
O5 Y O6 68.84(9) . . ?
O13 Y O6 136.63(9) . . ?
O2 Y O6 69.23(9) . . ?
O14 Y O6 150.69(9) . . ?
O9 Y O10 67.86(9) . . ?
O1 Y O10 132.69(9) . . ?
O5 Y O10 74.23(10) . . ?
O13 Y O10 83.01(9) . . ?
O2 Y O10 154.39(9) . . ?
O14 Y O10 68.47(9) . . ?
O6 Y O10 120.12(9) . . ?
O16 K O8 83.47(11) 1_445 2_645 ?
O16 K O4 150.52(11) 1_445 . ?
O8 K O4 92.88(10) 2_645 . ?
O16 K O12 90.00(10) 1_445 2_656 ?
O8 K O12 163.30(10) 2_645 2_656 ?
O4 K O12 85.25(10) . 2_656 ?
O16 K N9 118.37(19) 1_445 . ?
O8 K N9 100.86(19) 2_645 . ?
O4 K N9 91.07(19) . . ?
O12 K N9 95.77(19) 2_656 . ?
C10 O1 Y 141.6(3) . . ?
C11 O2 Y 137.2(3) . . ?
C11 O3 C16 118.3(3) . . ?
N2 O4 K 155.6(3) . . ?
C2 N1 C3 118.7(4) . . ?
O4 N2 C14 115.7(3) . . ?
O4 N2 C18 116.1(3) . . ?
C14 N2 C18 124.3(3) . . ?
N1 C2 C10 124.3(4) . . ?
N1 C2 C1 118.7(4) . . ?
C10 C2 C1 117.0(4) . . ?
N1 C3 C4 115.9(4) . . ?
N1 C3 C8 123.0(4) . . ?
C4 C3 C8 121.1(4) . . ?
C5 C4 C3 121.3(4) . . ?
C4 C5 C6 118.9(4) . . ?
C5 C6 C7 121.7(4) . . ?
C6 C7 C8 121.3(4) . . ?
C7 C8 C3 115.8(4) . . ?
C7 C8 C9 126.3(4) . . ?
C3 C8 C9 117.9(4) . . ?
C10 C9 C11 116.6(3) . . ?
C10 C9 C8 118.0(4) . . ?
C11 C9 C8 125.3(4) . . ?
O1 C10 C9 125.8(4) . . ?
O1 C10 C2 116.3(4) . . ?
C9 C10 C2 117.9(4) . . ?
O2 C11 O3 118.7(4) . . ?
O2 C11 C9 126.2(4) . . ?
O3 C11 C9 115.1(3) . . ?
N2 C14 C12 107.6(3) . . ?
N2 C14 C13 109.1(4) . . ?
C12 C14 C13 109.5(4) . . ?
N2 C14 C15 109.3(3) . . ?
C12 C14 C15 109.2(4) . . ?
C13 C14 C15 112.0(4) . . ?
C16 C15 C14 113.0(4) . . ?
O3 C16 C15 106.2(3) . . ?
O3 C16 C17 109.7(3) . . ?
C15 C16 C17 109.7(3) . . ?
C16 C17 C18 113.5(4) . . ?
N2 C18 C17 109.1(3) . . ?
N2 C18 C19 109.0(4) . . ?
C17 C18 C19 112.6(4) . . ?
N2 C18 C20 107.2(3) . . ?
C17 C18 C20 109.0(4) . . ?
C19 C18 C20 109.7(4) . . ?
C30 O5 Y 143.6(3) . . ?
C31 O6 Y 135.7(3) . . ?
C31 O7 C36 118.3(3) . . ?
N4 O8 K 148.5(3) . 2_645 ?
C22 N3 C23 118.7(4) . . ?
O8 N4 C34 115.8(3) . . ?
O8 N4 C38 116.6(3) . . ?
C34 N4 C38 122.9(3) . . ?
N3 C22 C30 124.3(4) . . ?
N3 C22 C21 118.8(4) . . ?
C30 C22 C21 116.9(4) . . ?
N3 C23 C28 123.1(4) . . ?
N3 C23 C24 116.4(4) . . ?
C28 C23 C24 120.5(4) . . ?
C25 C24 C23 121.6(4) . . ?
C24 C25 C26 119.0(4) . . ?
C27 C26 C25 120.9(4) . . ?
C26 C27 C28 121.9(4) . . ?
C23 C28 C27 116.2(4) . . ?
C23 C28 C29 118.0(4) . . ?
C27 C28 C29 125.8(4) . . ?
C30 C29 C28 118.6(4) . . ?
C30 C29 C31 116.2(4) . . ?
C28 C29 C31 125.1(4) . . ?
O5 C30 C29 125.7(4) . . ?
O5 C30 C22 117.2(4) . . ?
C29 C30 C22 117.1(4) . . ?
O6 C31 O7 119.5(4) . . ?
O6 C31 C29 127.2(4) . . ?
O7 C31 C29 113.1(3) . . ?
N4 C34 C35 108.7(3) . . ?
N4 C34 C32 107.6(3) . . ?
C35 C34 C32 108.1(4) . . ?
N4 C34 C33 110.2(4) . . ?
C35 C34 C33 112.3(4) . . ?
C32 C34 C33 109.8(4) . . ?
C36 C35 C34 114.7(4) . . ?
O7 C36 C35 104.2(3) . . ?
O7 C36 C37 110.3(3) . . ?
C35 C36 C37 108.7(3) . . ?
C38 C37 C36 113.8(3) . . ?
C37 C38 N4 109.1(3) . . ?
C37 C38 C40 109.7(4) . . ?
N4 C38 C40 107.0(3) . . ?
C37 C38 C39 112.6(3) . . ?
N4 C38 C39 108.7(3) . . ?
C40 C38 C39 109.6(4) . . ?
C50 O9 Y 141.2(2) . . ?
C51 O10 Y 135.2(3) . . ?
C51 O11 C56 116.8(3) . . ?
N6 O12 K 150.6(2) . 2_656 ?
C42 N5 C43 118.7(4) . . ?
O12 N6 C58 116.3(3) . . ?
O12 N6 C54 115.3(3) . . ?
C58 N6 C54 123.3(3) . . ?
N5 C42 C50 123.9(4) . . ?
N5 C42 C41 119.4(4) . . ?
C50 C42 C41 116.7(4) . . ?
N5 C43 C44 116.5(4) . . ?
N5 C43 C48 123.5(4) . . ?
C44 C43 C48 120.0(4) . . ?
C45 C44 C43 122.3(4) . . ?
C44 C45 C46 118.1(4) . . ?
C47 C46 C45 121.1(4) . . ?
C46 C47 C48 122.3(4) . . ?
C47 C48 C43 116.2(4) . . ?
C47 C48 C49 126.8(4) . . ?
C43 C48 C49 116.9(3) . . ?
C50 C49 C48 119.0(4) . . ?
C50 C49 C51 115.9(4) . . ?
C48 C49 C51 124.9(4) . . ?
O9 C50 C49 126.0(4) . . ?
O9 C50 C42 116.1(3) . . ?
C49 C50 C42 117.9(4) . . ?
O10 C51 O11 119.5(4) . . ?
O10 C51 C49 125.5(4) . . ?
O11 C51 C49 114.9(4) . . ?
N6 C54 C53 108.8(4) . . ?
N6 C54 C52 107.8(3) . . ?
C53 C54 C52 110.2(4) . . ?
N6 C54 C55 108.4(3) . . ?
C53 C54 C55 113.0(4) . . ?
C52 C54 C55 108.5(4) . . ?
C56 C55 C54 113.1(3) . . ?
O11 C56 C57 109.6(3) . . ?
O11 C56 C55 106.3(3) . . ?
C57 C56 C55 108.9(3) . . ?
C56 C57 C58 113.0(3) . . ?
N6 C58 C57 109.3(3) . . ?
N6 C58 C60 109.4(4) . . ?
C57 C58 C60 112.5(4) . . ?
N6 C58 C59 106.7(3) . . ?
C57 C58 C59 109.2(4) . . ?
C60 C58 C59 109.5(4) . . ?
C70 O13 Y 142.7(2) . . ?
C71 O14 Y 136.8(3) . . ?
C71 O15 C76 118.6(3) . . ?
N8 O16 K 151.7(3) . 1_665 ?
C62 N7 C63 120.5(4) . . ?
O16 N8 C74 115.9(3) . . ?
O16 N8 C78 117.3(4) . . ?
C74 N8 C78 123.2(3) . . ?
N7 C62 C70 122.9(4) . . ?
N7 C62 C61 119.9(4) . . ?
C70 C62 C61 117.2(4) . . ?
N7 C63 C64 116.7(4) . . ?
N7 C63 C68 122.2(4) . . ?
C64 C63 C68 121.1(4) . . ?
C65 C64 C63 120.6(5) . . ?
C64 C65 C66 119.1(5) . . ?
C67 C66 C65 121.5(5) . . ?
C66 C67 C68 120.6(5) . . ?
C63 C68 C67 117.1(4) . . ?
C63 C68 C69 118.0(4) . . ?
C67 C68 C69 124.7(4) . . ?
C70 C69 C68 118.0(4) . . ?
C70 C69 C71 116.7(3) . . ?
C68 C69 C71 125.1(4) . . ?
O13 C70 C69 125.6(4) . . ?
O13 C70 C62 116.6(4) . . ?
C69 C70 C62 117.8(4) . . ?
O14 C71 O15 120.3(4) . . ?
O14 C71 C69 126.2(4) . . ?
O15 C71 C69 113.4(3) . . ?
N8 C74 C75 109.1(4) . . ?
N8 C74 C72 107.8(3) . . ?
C75 C74 C72 109.3(4) . . ?
N8 C74 C73 109.1(4) . . ?
C75 C74 C73 112.0(4) . . ?
C72 C74 C73 109.5(4) . . ?
C76 C75 C74 114.6(4) . . ?
O15 C76 C77 110.7(4) . . ?
O15 C76 C75 104.2(3) . . ?
C77 C76 C75 109.2(3) . . ?
C76 C77 C78 113.8(4) . . ?
N8 C78 C77 110.2(4) . . ?
N8 C78 C80 107.5(3) . . ?
C77 C78 C80 110.1(4) . . ?
N8 C78 C79 108.1(4) . . ?
C77 C78 C79 112.2(4) . . ?
C80 C78 C79 108.7(4) . . ?
C81 N9 K 142.0(7) . . ?
N9 C81 C82 176.6(10) . . ?
N10 C83 C84 174.3(8) . . ?
N12 C85 C86 149.8(16) . . ?

loop_
_geom_bond_atom_site_label_1
_geom_bond_atom_site_label_2
_geom_bond_distance
_geom_bond_site_symmetry_2
_geom_bond_publ_flag
Y O9 2.216(3) . ?
Y O1 2.231(3) . ?
Y O5 2.236(3) . ?
Y O13 2.236(3) . ?
Y O2 2.389(3) . ?
Y O14 2.438(3) . ?
Y O6 2.474(3) . ?
Y O10 2.489(3) . ?
K O16 2.615(3) 1_445 ?
K O8 2.661(3) 2_645 ?
K O4 2.664(3) . ?
K O12 2.697(3) 2_656 ?
K N9 2.762(9) . ?
O1 C10 1.276(4) . ?
O2 C11 1.226(4) . ?
O3 C11 1.331(4) . ?
O3 C16 1.449(5) . ?
O4 N2 1.279(4) . ?
N1 C2 1.303(5) . ?
N1 C3 1.382(5) . ?
N2 C14 1.491(5) . ?
N2 C18 1.500(5) . ?
C1 C2 1.495(5) . ?
C2 C10 1.454(5) . ?
C3 C4 1.393(5) . ?
C3 C8 1.418(5) . ?
C4 C5 1.371(6) . ?
C5 C6 1.371(6) . ?
C6 C7 1.379(6) . ?
C7 C8 1.420(6) . ?
C8 C9 1.456(5) . ?
C9 C10 1.415(5) . ?
C9 C11 1.453(5) . ?
C12 C14 1.528(6) . ?
C13 C14 1.530(6) . ?
C14 C15 1.531(6) . ?
C15 C16 1.505(5) . ?
C16 C17 1.514(5) . ?
C17 C18 1.515(6) . ?
C18 C19 1.521(6) . ?
C18 C20 1.533(6) . ?
O5 C30 1.280(4) . ?
O6 C31 1.222(4) . ?
O7 C31 1.351(4) . ?
O7 C36 1.450(5) . ?
O8 N4 1.283(4) . ?
O8 K 2.661(3) 2_645 ?
N3 C22 1.302(5) . ?
N3 C23 1.384(5) . ?
N4 C34 1.489(5) . ?
N4 C38 1.508(5) . ?
C21 C22 1.500(6) . ?
C22 C30 1.454(5) . ?
C23 C28 1.403(6) . ?
C23 C24 1.406(6) . ?
C24 C25 1.363(6) . ?
C25 C26 1.377(6) . ?
C26 C27 1.375(6) . ?
C27 C28 1.421(5) . ?
C28 C29 1.446(5) . ?
C29 C30 1.418(5) . ?
C29 C31 1.459(5) . ?
C32 C34 1.537(5) . ?
C33 C34 1.536(6) . ?
C34 C35 1.527(6) . ?
C35 C36 1.515(5) . ?
C36 C37 1.523(6) . ?
C37 C38 1.508(5) . ?
C38 C40 1.527(6) . ?
C38 C39 1.539(6) . ?
O9 C50 1.269(4) . ?
O10 C51 1.227(5) . ?
O11 C51 1.354(5) . ?
O11 C56 1.452(5) . ?
O12 N6 1.284(4) . ?
O12 K 2.697(3) 2_656 ?
N5 C42 1.294(5) . ?
N5 C43 1.382(5) . ?
N6 C58 1.498(5) . ?
N6 C54 1.505(5) . ?
C41 C42 1.505(5) . ?
C42 C50 1.456(5) . ?
C43 C44 1.414(6) . ?
C43 C48 1.419(5) . ?
C44 C45 1.355(6) . ?
C45 C46 1.410(6) . ?
C46 C47 1.367(6) . ?
C47 C48 1.415(5) . ?
C48 C49 1.449(5) . ?
C49 C50 1.402(5) . ?
C49 C51 1.459(5) . ?
C52 C54 1.530(6) . ?
C53 C54 1.521(6) . ?
C54 C55 1.532(6) . ?
C55 C56 1.526(5) . ?
C56 C57 1.512(5) . ?
C57 C58 1.520(6) . ?
C58 C60 1.528(6) . ?
C58 C59 1.539(5) . ?
O13 C70 1.280(4) . ?
O14 C71 1.220(4) . ?
O15 C71 1.344(4) . ?
O15 C76 1.455(5) . ?
O16 N8 1.281(4) . ?
O16 K 2.615(3) 1_665 ?
N7 C62 1.293(5) . ?
N7 C63 1.368(5) . ?
N8 C74 1.504(5) . ?
N8 C78 1.508(5) . ?
C61 C62 1.503(6) . ?
C62 C70 1.454(5) . ?
C63 C64 1.402(6) . ?
C63 C68 1.408(6) . ?
C64 C65 1.381(7) . ?
C65 C66 1.393(7) . ?
C66 C67 1.376(6) . ?
C67 C68 1.429(6) . ?
C68 C69 1.448(5) . ?
C69 C70 1.414(5) . ?
C69 C71 1.467(5) . ?
C72 C74 1.534(6) . ?
C73 C74 1.537(6) . ?
C74 C75 1.515(6) . ?
C75 C76 1.514(5) . ?
C76 C77 1.500(6) . ?
C77 C78 1.510(6) . ?
C78 C80 1.524(6) . ?
C78 C79 1.553(6) . ?
N9 C81 1.260(10) . ?
C81 C82 1.545(11) . ?
N10 C83 1.202(8) . ?
C83 C84 1.445(9) . ?
C86 C85 1.394(15) . ?
C85 N12 1.307(16) . ?
